data_1527714
loop_
_publ_author_name
'Lance-Gomez, E.T.'
'Haschke, J.M.'

_publ_section_title
;
 Phase equilibria of the oxide hydroxide halide systems of Sm, Eu, and Gd.
 The crystal structure of Gd3 O (O H)5 Br2
;
_journal_name_full 'Journal of Solid State Chemistry'
_journal_page_first 357
_journal_page_last 366
_journal_volume 35
_journal_year 1980
_chemical_formula_sum 'Br2 Gd3 H5 O6'
_chemical_name_systematic 'Gd3 O (O H)5 Br2'
_space_group_IT_number 59
_symmetry_space_group_name_Hall '-P 2ab 2a'
_symmetry_space_group_name_H-M 'P m m n :2'
_cell_angle_alpha 90
_cell_angle_beta 90
_cell_angle_gamma 90
_cell_formula_units_Z 2
_cell_length_a 13.95
_cell_length_b 3.762
_cell_length_c 8.352
_cell_volume 438.312
_citation_journal_id_ASTM JSSCBI
_cod_data_source_file Lance-Gomez_JSSCBI_1980_1334.cif
_cod_data_source_block H5Br2Gd3O6
_cod_original_cell_volume 438.3121
_cod_original_formula_sum 'H5 Br2 Gd3 O6'
_cod_database_code 1527714

loop_
_symmetry_equiv_pos_as_xyz
x,y,z
-x+1/2,-y+1/2,z
x+1/2,-y,-z
-x,y+1/2,-z
-x,-y,-z
x-1/2,y-1/2,-z
-x-1/2,y,z
x,-y-1/2,z

loop_
_atom_site_label
_atom_site_type_symbol
_atom_site_fract_x
_atom_site_fract_y
_atom_site_fract_z
_atom_site_occupancy
_atom_site_U_iso_or_equiv
O2 O-2 0.5536 0.25 0.096 1 0.0
Gd2 Gd+3 0.25 0.75 0.37766 1 0.0
O3 O-2 0.602 0.25 0.768 1 0.0
Br1 Br-1 0.1223 0.25 0.5763 1 0.0
O1 O-2 0.25 0.25 0.227 1 0.0
Gd1 Gd+3 0.11805 0.25 0.0578 1 0.0
O4 O-2 0.25 0.07 0.907 0.5 0.0
